data_4064595
loop_
_publ_author_name
'Weng, Zhiqiang'
'Lee, Richmond'
'Jia, Weiguo'
'Yuan, Yaofeng'
'Wang, Wenfeng'
'Feng, Xue'
'Huang, Kuo-Wei'

_publ_section_title
;
 Cooperative Effect of Silver in Copper-Catalyzed Trifluoromethylation of
 Aryl Iodides Using Me3SiCF3
;
_journal_issue 11
_journal_name_full Organometallics
_journal_page_first 3229
_journal_paper_doi 10.1021/om200204y
_journal_volume 30
_journal_year 2011
_chemical_formula_sum 'C60 H52 Cu2 F6 N4 O2.5'
_chemical_formula_weight 1110.14
_chemical_name_systematic
; 
 ? 
;
_space_group_IT_number 15
_symmetry_cell_setting monoclinic
_symmetry_space_group_name_Hall '-C 2yc'
_symmetry_space_group_name_H-M 'C 1 2/c 1'
_atom_sites_solution_hydrogens geom
_atom_sites_solution_primary direct
_atom_sites_solution_secondary difmap
_audit_creation_method SHELXL-97
_cell_angle_alpha 90.00
_cell_angle_beta 95.297(6)
_cell_angle_gamma 90.00
_cell_formula_units_Z 8
_cell_length_a 28.704(10)
_cell_length_b 13.632(5)
_cell_length_c 26.857(9)
_cell_measurement_reflns_used 1959
_cell_measurement_temperature 223(2)
_cell_measurement_theta_max 19.20
_cell_measurement_theta_min 2.18
_cell_volume 10464(6)
_computing_cell_refinement 'Bruker SMART'
_computing_data_collection 'Bruker SMART'
_computing_data_reduction 'Bruker SMART'
_computing_molecular_graphics 'Bruker SHELXTL (2001)'
_computing_publication_material 'Bruker SHELXTL (2001)'
_computing_structure_refinement 'Bruker SHELXTL (2001)'
_computing_structure_solution 'Bruker SHELXTL (2001)'
_diffrn_ambient_temperature 223(2)
_diffrn_measured_fraction_theta_full 0.999
_diffrn_measured_fraction_theta_max 0.999
_diffrn_measurement_device_type 'CCD area detector'
_diffrn_measurement_method 'phi and omega scans'
_diffrn_radiation_monochromator graphite
_diffrn_radiation_source 'fine-focus sealed tube'
_diffrn_radiation_type MoK\a
_diffrn_radiation_wavelength 0.71073
_diffrn_reflns_av_R_equivalents 0.1025
_diffrn_reflns_av_sigmaI/netI 0.1259
_diffrn_reflns_limit_h_max 26
_diffrn_reflns_limit_h_min -35
_diffrn_reflns_limit_k_max 16
_diffrn_reflns_limit_k_min -16
_diffrn_reflns_limit_l_max 32
_diffrn_reflns_limit_l_min -33
_diffrn_reflns_number 29280
_diffrn_reflns_theta_full 26.00
_diffrn_reflns_theta_max 26.00
_diffrn_reflns_theta_min 1.42
_exptl_absorpt_coefficient_mu 0.883
_exptl_absorpt_correction_T_max 0.9826
_exptl_absorpt_correction_T_min 0.6376
_exptl_absorpt_correction_type multi-scan
_exptl_crystal_colour Red
_exptl_crystal_density_diffrn 1.409
_exptl_crystal_density_meas ?
_exptl_crystal_density_method 'not measured'
_exptl_crystal_description Needle
_exptl_crystal_F_000 4576
_exptl_crystal_size_max 0.56
_exptl_crystal_size_mid 0.06
_exptl_crystal_size_min 0.02
_refine_diff_density_max 1.098
_refine_diff_density_min -0.636
_refine_diff_density_rms 0.132
_refine_ls_extinction_method none
_refine_ls_goodness_of_fit_ref 1.026
_refine_ls_hydrogen_treatment constr
_refine_ls_matrix_type full
_refine_ls_number_parameters 694
_refine_ls_number_reflns 10278
_refine_ls_number_restraints 368
_refine_ls_restrained_S_all 1.026
_refine_ls_R_factor_all 0.2060
_refine_ls_R_factor_gt 0.1279
_refine_ls_shift/su_max 0.056
_refine_ls_shift/su_mean 0.003
_refine_ls_structure_factor_coef Fsqd
_refine_ls_weighting_details 'calc w=1/[\s^2^(Fo^2^)+(0.1558P)^2^+119.3798P] where P=(Fo^2^+2Fc^2^)/3'
_refine_ls_weighting_scheme calc
_refine_ls_wR_factor_gt 0.3316
_refine_ls_wR_factor_ref 0.3719
_reflns_number_gt 5255
_reflns_number_total 10278
_reflns_threshold_expression >2sigma(I)
_cod_data_source_file om200204y_si_002.cif
_cod_data_source_block 9271
_cod_depositor_comments
;
The following automatic conversions were performed:

'_symmetry_cell_setting' value 'Monoclinic' changed to 'monoclinic'
according to /home/saulius/struct/CIF-dictionaries/cif_core.dic
dictionary named 'cif_core.dic' version 2.4.1 from
2010-06-29.

'_exptl_absorpt_correction_type' value 'Multi-scan'
changed to 'multi-scan' according to
/home/saulius/struct/CIF-dictionaries/cif_core.dic dictionary named
'cif_core.dic' version 2.4.1 from 2010-06-29.

Automatic conversion script
Id: cif_fix_values 1715 2011-07-08 13:25:40Z adriana 

The following automatic conversions were performed:

'_exptl_crystal_density_meas' value 'not measured' was changed to '?'
- the value is perceived as not measured.

Automatic conversion script
Id: cif_fix_values 3008 2015-01-20 13:52:24Z robertas 
;
_cod_original_sg_symbol_H-M C2/c
_cod_original_formula_sum 'C60 H52 Cu2 F6 N4 O2.50'
_cod_database_code 4064595

loop_
_symmetry_equiv_pos_as_xyz
'x, y, z'
'-x, y, -z+1/2'
'x+1/2, y+1/2, z'
'-x+1/2, y+1/2, -z+1/2'
'-x, -y, -z'
'x, -y, z-1/2'
'-x+1/2, -y+1/2, -z'
'x+1/2, -y+1/2, z-1/2'

loop_
_atom_site_label
_atom_site_type_symbol
_atom_site_fract_x
_atom_site_fract_y
_atom_site_fract_z
_atom_site_U_iso_or_equiv
_atom_site_adp_type
_atom_site_occupancy
_atom_site_symmetry_multiplicity
_atom_site_calc_flag
_atom_site_refinement_flags
Cu1 Cu 0.18665(5) 0.11241(9) 0.42454(5) 0.0609(4) Uani 1 1 d .
N1 N 0.2533(3) 0.1131(5) 0.4571(3) 0.0446(17) Uani 1 1 d .
N2 N 0.1747(3) 0.1268(5) 0.5000(3) 0.0447(18) Uani 1 1 d .
C1 C 0.2915(4) 0.1018(7) 0.4343(4) 0.054(2) Uani 1 1 d .
H1 H 0.2890 0.0935 0.3994 0.065 Uiso 1 1 calc R
C2 C 0.3361(3) 0.1017(6) 0.4609(3) 0.046(2) Uani 1 1 d .
H2 H 0.3627 0.0912 0.4436 0.055 Uiso 1 1 calc R
C3 C 0.3414(3) 0.1165(6) 0.5109(4) 0.046(2) Uani 1 1 d .
C4 C 0.2994(3) 0.1295(6) 0.5368(4) 0.045(2) Uani 1 1 d .
C5 C 0.2999(3) 0.1434(6) 0.5884(3) 0.044(2) Uani 1 1 d .
H5 H 0.3286 0.1480 0.6080 0.052 Uiso 1 1 calc R
C6 C 0.2598(3) 0.1503(6) 0.6104(3) 0.040(2) Uani 1 1 d .
H6 H 0.2611 0.1570 0.6453 0.048 Uiso 1 1 calc R
C7 C 0.2160(3) 0.1476(6) 0.5823(4) 0.042(2) Uani 1 1 d .
C8 C 0.1716(3) 0.1541(6) 0.6038(4) 0.045(2) Uani 1 1 d .
C9 C 0.1329(3) 0.1492(7) 0.5716(4) 0.050(2) Uani 1 1 d .
H9 H 0.1035 0.1559 0.5839 0.060 Uiso 1 1 calc R
C10 C 0.1352(3) 0.1347(7) 0.5204(4) 0.053(2) Uani 1 1 d .
H10 H 0.1070 0.1304 0.4997 0.064 Uiso 1 1 calc R
C11 C 0.2577(3) 0.1249(6) 0.5070(3) 0.0385(19) Uani 1 1 d .
C12 C 0.2142(3) 0.1335(6) 0.5303(3) 0.0390(19) Uani 1 1 d .
C13 C 0.3891(3) 0.1182(6) 0.5378(3) 0.049(2) Uani 1 1 d D
C14 C 0.4199(3) 0.0431(7) 0.5274(4) 0.061(3) Uani 1 1 d D
H14 H 0.4101 -0.0067 0.5046 0.074 Uiso 1 1 calc R
C15 C 0.4652(4) 0.0425(9) 0.5508(4) 0.077(4) Uani 1 1 d D
H15 H 0.4860 -0.0076 0.5436 0.092 Uiso 1 1 calc R
C16 C 0.4793(4) 0.1137(9) 0.5839(5) 0.089(4) Uani 1 1 d D
H16 H 0.5095 0.1115 0.6005 0.107 Uiso 1 1 calc R
C17 C 0.4502(3) 0.1878(9) 0.5930(4) 0.076(4) Uani 1 1 d D
H17 H 0.4612 0.2384 0.6148 0.092 Uiso 1 1 calc R
C18 C 0.4046(3) 0.1914(7) 0.5713(4) 0.057(3) Uani 1 1 d D
H18 H 0.3844 0.2424 0.5791 0.069 Uiso 1 1 calc R
C19 C 0.1681(3) 0.1685(6) 0.6574(3) 0.046(2) Uani 1 1 d D
C20 C 0.1897(3) 0.1059(7) 0.6937(3) 0.057(3) Uani 1 1 d D
H20 H 0.2092 0.0552 0.6842 0.069 Uiso 1 1 calc R
C21 C 0.1826(4) 0.1182(8) 0.7428(4) 0.076(3) Uani 1 1 d D
H21 H 0.1978 0.0769 0.7672 0.091 Uiso 1 1 calc R
C22 C 0.1536(4) 0.1899(9) 0.7566(4) 0.079(4) Uani 1 1 d D
H22 H 0.1469 0.1948 0.7901 0.095 Uiso 1 1 calc R
C23 C 0.1345(4) 0.2540(8) 0.7225(4) 0.067(3) Uani 1 1 d D
H23 H 0.1169 0.3070 0.7331 0.081 Uiso 1 1 calc R
C24 C 0.1401(3) 0.2435(7) 0.6726(4) 0.061(3) Uani 1 1 d D
H24 H 0.1251 0.2867 0.6490 0.073 Uiso 1 1 calc R
C25 C 0.1502(3) 0.1079(6) 0.3615(3) 0.047(2) Uani 1 1 d D
F1 F 0.1531(3) 0.1876(5) 0.3324(3) 0.094(2) Uani 1 1 d D
F2 F 0.1585(3) 0.0343(5) 0.3311(3) 0.104(3) Uani 1 1 d D
F3 F 0.1031(3) 0.1019(6) 0.3637(3) 0.112(3) Uani 1 1 d D
Cu2 Cu -0.31683(5) 0.12618(9) 0.54360(6) 0.0660(5) Uani 1 1 d .
N3 N -0.3073(3) 0.1284(5) 0.4703(3) 0.0500(19) Uani 1 1 d .
N4 N -0.2438(3) 0.1276(5) 0.5479(3) 0.0487(19) Uani 1 1 d .
C26 C -0.3388(3) 0.1250(7) 0.4319(4) 0.050(2) Uani 1 1 d .
H26 H -0.3704 0.1248 0.4387 0.060 Uiso 1 1 calc R
C27 C -0.3300(4) 0.1218(8) 0.3826(4) 0.064(3) Uani 1 1 d .
H27 H -0.3549 0.1223 0.3572 0.077 Uiso 1 1 calc R
C28 C -0.2837(4) 0.1176(7) 0.3703(4) 0.054(2) Uani 1 1 d .
C29 C -0.2495(3) 0.1176(6) 0.4119(4) 0.048(2) Uani 1 1 d .
C30 C -0.2004(3) 0.1085(7) 0.4060(4) 0.050(2) Uani 1 1 d .
H30 H -0.1907 0.1005 0.3737 0.060 Uiso 1 1 calc R
C31 C -0.1681(4) 0.1111(6) 0.4455(4) 0.052(2) Uani 1 1 d .
H31 H -0.1363 0.1058 0.4400 0.062 Uiso 1 1 calc R
C32 C -0.1800(3) 0.1215(6) 0.4944(4) 0.044(2) Uani 1 1 d .
C33 C -0.1470(3) 0.1256(7) 0.5375(4) 0.050(2) Uani 1 1 d .
C34 C -0.1646(4) 0.1235(7) 0.5827(4) 0.060(3) Uani 1 1 d .
H34 H -0.1440 0.1213 0.6119 0.072 Uiso 1 1 calc R
C35 C -0.2118(4) 0.1243(7) 0.5864(4) 0.056(3) Uani 1 1 d .
H35 H -0.2221 0.1224 0.6186 0.067 Uiso 1 1 calc R
C36 C -0.2624(3) 0.1226(5) 0.4604(3) 0.0392(19) Uani 1 1 d .
C37 C -0.2273(3) 0.1243(6) 0.5016(3) 0.040(2) Uani 1 1 d .
C38 C -0.2723(3) 0.1181(8) 0.3185(4) 0.064(3) Uani 1 1 d D
C39 C -0.2949(4) 0.0529(9) 0.2855(4) 0.080(4) Uani 1 1 d D
H39 H -0.3169 0.0088 0.2966 0.096 Uiso 1 1 calc R
C40 C -0.2852(5) 0.0521(12) 0.2359(5) 0.110(6) Uani 1 1 d D
H40 H -0.3010 0.0081 0.2133 0.132 Uiso 1 1 calc R
C41 C -0.2531(5) 0.1148(12) 0.2200(4) 0.132(9) Uani 1 1 d D
H41 H -0.2454 0.1114 0.1867 0.159 Uiso 1 1 calc R
C42 C -0.2319(4) 0.1821(11) 0.2514(4) 0.095(5) Uani 1 1 d D
H42 H -0.2114 0.2281 0.2391 0.114 Uiso 1 1 calc R
C43 C -0.2400(4) 0.1841(9) 0.3012(4) 0.067(3) Uani 1 1 d D
H43 H -0.2242 0.2291 0.3232 0.080 Uiso 1 1 calc R
C44 C -0.0972(3) 0.1310(7) 0.5313(3) 0.062(3) Uani 1 1 d D
C45 C -0.0793(4) 0.2045(8) 0.5026(4) 0.072(3) Uani 1 1 d D
H45 H -0.0998 0.2494 0.4854 0.086 Uiso 1 1 calc R
C46 C -0.0319(4) 0.2123(12) 0.4992(5) 0.117(6) Uani 1 1 d D
H46 H -0.0200 0.2619 0.4796 0.140 Uiso 1 1 calc R
C47 C -0.0029(5) 0.1482(14) 0.5241(7) 0.150(10) Uani 1 1 d D
H47 H 0.0296 0.1553 0.5232 0.180 Uiso 1 1 calc R
C48 C -0.0196(4) 0.0741(13) 0.5504(6) 0.113(6) Uani 1 1 d D
H48 H 0.0014 0.0272 0.5651 0.136 Uiso 1 1 calc R
C49 C -0.0665(4) 0.0646(10) 0.5564(4) 0.090(4) Uani 1 1 d D
H49 H -0.0775 0.0151 0.5767 0.108 Uiso 1 1 calc R
C50 C -0.3552(3) 0.1208(7) 0.5965(4) 0.059(3) Uani 1 1 d D
F4 F -0.3434(4) 0.0508(8) 0.6314(4) 0.165(5) Uani 1 1 d DU
F5 F -0.3609(4) 0.1980(7) 0.6247(4) 0.168(5) Uani 1 1 d DU
F6 F -0.3998(3) 0.0906(10) 0.5883(4) 0.165(5) Uani 1 1 d DU
O1S O 0.0686(5) 0.7330(13) 0.3404(6) 0.168(5) Uani 1 1 d DU
C1S C 0.0395(8) 0.6755(19) 0.3678(10) 0.212(12) Uani 1 1 d DU
H1S1 H 0.0443 0.6916 0.4035 0.255 Uiso 1 1 calc R
H1S2 H 0.0459 0.6056 0.3635 0.255 Uiso 1 1 calc R
C2S C -0.0066(7) 0.6983(18) 0.3486(10) 0.190(10) Uani 1 1 d DU
H2S1 H -0.0183 0.6490 0.3240 0.228 Uiso 1 1 calc R
H2S2 H -0.0273 0.6996 0.3756 0.228 Uiso 1 1 calc R
C3S C -0.0052(6) 0.7918(16) 0.3258(9) 0.155(8) Uani 1 1 d DU
H3S1 H -0.0246 0.7920 0.2938 0.186 Uiso 1 1 calc R
H3S2 H -0.0172 0.8419 0.3475 0.186 Uiso 1 1 calc R
C4S C 0.0414(8) 0.8116(17) 0.3182(10) 0.194(11) Uani 1 1 d DU
H4S1 H 0.0452 0.8157 0.2824 0.233 Uiso 1 1 calc R
H4S2 H 0.0513 0.8741 0.3339 0.233 Uiso 1 1 calc R
O2S O 0.0890(15) 0.3517(19) 0.2708(13) 0.43(2) Uani 1 1 d DU
C5S C 0.0852(13) 0.437(2) 0.3009(9) 0.256(16) Uani 1 1 d DU
H5S1 H 0.1131 0.4440 0.3246 0.307 Uiso 1 1 calc R
H5S2 H 0.0577 0.4321 0.3198 0.307 Uiso 1 1 calc R
C6S C 0.0810(8) 0.5147(13) 0.2683(9) 0.145(7) Uani 1 1 d DU
H6S1 H 0.1085 0.5575 0.2738 0.174 Uiso 1 1 calc R
H6S2 H 0.0531 0.5532 0.2739 0.174 Uiso 1 1 calc R
C7S C 0.0774(10) 0.4788(19) 0.2193(8) 0.187(10) Uani 1 1 d DU
H7S1 H 0.1028 0.5054 0.2014 0.225 Uiso 1 1 calc R
H7S2 H 0.0476 0.4995 0.2017 0.225 Uiso 1 1 calc R
C8S C 0.0799(16) 0.377(2) 0.2202(12) 0.29(2) Uani 1 1 d DU
H8S1 H 0.0503 0.3485 0.2060 0.354 Uiso 1 1 calc R
H8S2 H 0.1051 0.3542 0.2008 0.354 Uiso 1 1 calc R
O3S O -0.0725(9) 0.0478(19) 0.3632(9) 0.139(8) Uani 0.50 1 d PDU
C9S C -0.0374(11) 0.118(2) 0.3616(10) 0.127(12) Uani 0.50 1 d PDU
H9S1 H -0.0116 0.1051 0.3873 0.152 Uiso 0.50 1 calc PR
H9S2 H -0.0497 0.1841 0.3670 0.152 Uiso 0.50 1 calc PR
C10S C -0.0225(10) 0.110(3) 0.3143(11) 0.129(12) Uani 0.50 1 d PDU
H10A H 0.0086 0.0799 0.3163 0.154 Uiso 0.50 1 calc PR
H10B H -0.0205 0.1752 0.2992 0.154 Uiso 0.50 1 calc PR
C11S C -0.0549(11) 0.051(2) 0.2849(9) 0.112(10) Uani 0.50 1 d PDU
H11A H -0.0655 0.0849 0.2536 0.134 Uiso 0.50 1 calc PR
H11B H -0.0408 -0.0114 0.2769 0.134 Uiso 0.50 1 calc PR
C12S C -0.0920(10) 0.037(3) 0.3137(12) 0.161(16) Uani 0.50 1 d PDU
H12A H -0.1166 0.0856 0.3056 0.194 Uiso 0.50 1 calc PR
H12B H -0.1053 -0.0289 0.3082 0.194 Uiso 0.50 1 calc PR

loop_
_atom_site_aniso_label
_atom_site_aniso_U_11
_atom_site_aniso_U_22
_atom_site_aniso_U_33
_atom_site_aniso_U_23
_atom_site_aniso_U_13
_atom_site_aniso_U_12
Cu1 0.0788(9) 0.0477(7) 0.0526(8) -0.0003(6) -0.0129(6) 0.0040(6)
N1 0.042(4) 0.040(4) 0.052(5) -0.004(4) 0.009(3) 0.004(3)
N2 0.042(4) 0.044(4) 0.047(4) 0.004(3) 0.000(3) -0.004(3)
C1 0.073(7) 0.048(6) 0.042(5) 0.002(4) 0.003(5) 0.006(5)
C2 0.050(5) 0.037(5) 0.052(6) 0.008(4) 0.016(4) 0.002(4)
C3 0.046(5) 0.038(5) 0.051(6) 0.004(4) -0.001(4) 0.001(4)
C4 0.046(5) 0.034(5) 0.054(6) 0.005(4) 0.009(4) -0.004(4)
C5 0.040(5) 0.043(5) 0.048(5) 0.003(4) 0.003(4) 0.002(4)
C6 0.036(5) 0.043(5) 0.038(5) 0.000(4) -0.004(4) 0.006(4)
C7 0.039(5) 0.030(4) 0.058(6) 0.004(4) 0.014(4) 0.001(4)
C8 0.042(5) 0.037(5) 0.055(6) 0.002(4) 0.006(4) 0.005(4)
C9 0.037(5) 0.054(6) 0.060(6) 0.004(5) 0.015(4) 0.006(4)
C10 0.047(6) 0.055(6) 0.057(6) 0.005(5) -0.004(5) 0.009(5)
C11 0.033(4) 0.032(4) 0.051(5) 0.004(4) 0.004(4) -0.007(4)
C12 0.029(4) 0.033(4) 0.055(5) -0.003(4) 0.006(4) -0.003(3)
C13 0.048(5) 0.053(6) 0.046(5) 0.009(5) 0.014(4) 0.003(5)
C14 0.040(6) 0.076(7) 0.070(7) 0.010(6) 0.013(5) 0.013(5)
C15 0.066(8) 0.093(9) 0.075(8) 0.011(7) 0.020(6) 0.033(7)
C16 0.038(6) 0.129(13) 0.103(11) 0.029(10) 0.023(7) 0.007(8)
C17 0.038(6) 0.127(11) 0.063(7) 0.007(7) 0.001(5) -0.021(7)
C18 0.046(6) 0.060(6) 0.067(7) 0.007(5) 0.012(5) 0.000(5)
C19 0.035(5) 0.040(5) 0.063(6) -0.004(4) 0.002(4) -0.003(4)
C20 0.064(6) 0.066(7) 0.041(5) 0.002(5) 0.004(5) -0.001(5)
C21 0.067(8) 0.090(9) 0.070(8) 0.022(7) 0.003(6) -0.013(7)
C22 0.071(8) 0.104(10) 0.065(8) -0.001(7) 0.026(6) -0.002(7)
C23 0.056(7) 0.069(7) 0.080(8) -0.008(6) 0.020(6) -0.003(6)
C24 0.053(6) 0.065(7) 0.064(7) -0.008(5) 0.003(5) 0.010(5)
C25 0.058(6) 0.049(5) 0.034(5) 0.000(4) 0.008(4) 0.003(5)
F1 0.132(7) 0.082(5) 0.066(4) 0.010(4) 0.002(4) 0.009(4)
F2 0.173(8) 0.075(5) 0.066(5) -0.015(4) 0.012(5) 0.014(5)
F3 0.073(5) 0.129(7) 0.130(7) -0.007(6) -0.016(5) -0.011(5)
Cu2 0.0751(9) 0.0494(7) 0.0783(10) 0.0036(6) 0.0335(7) 0.0056(7)
N3 0.065(5) 0.030(4) 0.055(5) 0.004(3) 0.008(4) 0.008(4)
N4 0.060(5) 0.040(4) 0.048(5) 0.007(4) 0.016(4) 0.002(4)
C26 0.036(5) 0.050(5) 0.066(7) 0.012(5) 0.010(4) -0.014(4)
C27 0.057(7) 0.058(6) 0.074(8) 0.003(6) -0.003(5) 0.005(5)
C28 0.055(6) 0.043(5) 0.064(6) -0.003(5) 0.000(5) 0.005(5)
C29 0.062(6) 0.032(4) 0.050(6) 0.002(4) 0.009(4) 0.003(4)
C30 0.053(6) 0.046(5) 0.051(6) -0.003(4) 0.011(4) 0.004(4)
C31 0.052(6) 0.041(5) 0.061(6) -0.006(5) 0.001(5) 0.007(4)
C32 0.046(5) 0.031(4) 0.057(6) 0.002(4) 0.003(4) 0.004(4)
C33 0.049(5) 0.043(5) 0.056(6) 0.001(4) -0.003(4) 0.002(4)
C34 0.071(7) 0.057(6) 0.052(6) 0.002(5) 0.007(5) 0.012(5)
C35 0.073(7) 0.056(6) 0.040(5) 0.001(5) 0.011(5) 0.016(5)
C36 0.043(5) 0.022(4) 0.052(5) 0.009(4) 0.008(4) 0.008(4)
C37 0.038(5) 0.026(4) 0.057(6) 0.001(4) 0.002(4) 0.005(4)
C38 0.047(6) 0.085(8) 0.055(6) -0.013(6) -0.008(5) 0.017(6)
C39 0.064(7) 0.119(11) 0.056(7) -0.029(7) -0.007(6) 0.019(7)
C40 0.066(9) 0.177(18) 0.083(11) -0.042(11) -0.024(8) 0.038(10)
C41 0.086(11) 0.26(3) 0.042(8) -0.033(12) -0.020(8) 0.077(14)
C42 0.058(8) 0.159(14) 0.069(9) 0.044(9) 0.009(7) 0.021(8)
C43 0.057(7) 0.095(9) 0.047(6) 0.002(6) -0.001(5) 0.008(6)
C44 0.057(6) 0.077(7) 0.051(6) -0.023(6) 0.000(5) 0.006(6)
C45 0.054(7) 0.094(9) 0.068(8) -0.007(7) 0.010(6) -0.026(6)
C46 0.086(11) 0.199(19) 0.068(9) -0.034(11) 0.020(8) -0.038(12)
C47 0.054(9) 0.29(3) 0.108(15) -0.029(17) 0.013(9) 0.062(15)
C48 0.059(10) 0.180(19) 0.096(12) -0.029(12) -0.022(8) 0.037(10)
C49 0.084(10) 0.114(11) 0.068(8) -0.016(8) -0.012(7) 0.040(8)
C50 0.072(7) 0.049(6) 0.056(6) -0.001(5) 0.012(5) -0.004(5)
F4 0.214(10) 0.184(9) 0.109(7) 0.058(7) 0.075(7) 0.100(8)
F5 0.226(11) 0.104(7) 0.195(10) -0.048(7) 0.138(9) -0.041(7)
F6 0.094(6) 0.257(12) 0.153(9) -0.033(8) 0.057(6) -0.047(7)
O1S 0.150(8) 0.181(9) 0.176(9) 0.028(8) 0.036(7) 0.008(7)
C1S 0.210(14) 0.208(14) 0.217(15) 0.009(10) 0.016(10) 0.014(10)
C2S 0.174(13) 0.194(13) 0.200(13) 0.000(9) 0.005(9) -0.005(9)
C3S 0.129(10) 0.169(11) 0.167(11) 0.003(9) 0.012(8) 0.005(9)
C4S 0.188(13) 0.202(13) 0.192(13) 0.000(9) 0.019(9) 0.002(9)
O2S 0.44(2) 0.42(2) 0.42(2) -0.001(10) 0.033(10) 0.010(10)
C5S 0.263(18) 0.255(18) 0.251(18) 0.000(10) 0.025(10) -0.007(10)
C6S 0.151(10) 0.131(10) 0.155(11) -0.005(8) 0.025(9) -0.004(8)
C7S 0.200(13) 0.181(13) 0.181(13) 0.012(9) 0.019(9) 0.005(9)
C8S 0.30(2) 0.29(2) 0.29(2) -0.003(10) 0.038(10) -0.002(10)
O3S 0.144(11) 0.149(12) 0.130(11) 0.015(9) 0.037(9) -0.014(9)
C9S 0.135(15) 0.122(14) 0.121(14) 0.001(9) 0.001(9) -0.008(10)
C10S 0.121(14) 0.134(15) 0.131(15) 0.007(10) 0.014(10) -0.009(9)
C11S 0.118(13) 0.114(13) 0.104(13) -0.008(9) 0.014(9) -0.012(9)
C12S 0.153(18) 0.166(18) 0.163(18) -0.003(10) 0.003(10) -0.012(10)

loop_
_atom_type_symbol
_atom_type_description
_atom_type_scat_dispersion_real
_atom_type_scat_dispersion_imag
_atom_type_scat_source
C C 0.0033 0.0016 'International Tables Vol C Tables 4.2.6.8 and 6.1.1.4'
H H 0.0000 0.0000 'International Tables Vol C Tables 4.2.6.8 and 6.1.1.4'
N N 0.0061 0.0033 'International Tables Vol C Tables 4.2.6.8 and 6.1.1.4'
F F 0.0171 0.0103 'International Tables Vol C Tables 4.2.6.8 and 6.1.1.4'
Cu Cu 0.3201 1.2651 'International Tables Vol C Tables 4.2.6.8 and 6.1.1.4'
O O 0.0106 0.0060 'International Tables Vol C Tables 4.2.6.8 and 6.1.1.4'

loop_
_geom_angle_atom_site_label_1
_geom_angle_atom_site_label_2
_geom_angle_atom_site_label_3
_geom_angle
C25 Cu1 N1 143.2(3)
C25 Cu1 N2 137.4(3)
N1 Cu1 N2 79.3(3)
C1 N1 C11 118.2(8)
C1 N1 Cu1 126.4(7)
C11 N1 Cu1 115.4(6)
C10 N2 C12 117.3(8)
C10 N2 Cu1 129.7(7)
C12 N2 Cu1 112.9(6)
N1 C1 C2 121.5(9)
C3 C2 C1 121.3(9)
C2 C3 C4 117.9(8)
C2 C3 C13 120.0(8)
C4 C3 C13 122.1(8)
C11 C4 C5 120.5(8)
C11 C4 C3 115.6(8)
C5 C4 C3 123.9(8)
C6 C5 C4 121.1(8)
C5 C6 C7 121.4(8)
C12 C7 C6 119.1(8)
C12 C7 C8 116.8(8)
C6 C7 C8 124.1(9)
C9 C8 C7 116.4(9)
C9 C8 C19 120.8(8)
C7 C8 C19 122.8(8)
C8 C9 C10 122.0(9)
N2 C10 C9 123.0(9)
N1 C11 C4 125.4(8)
N1 C11 C12 115.7(7)
C4 C11 C12 118.9(8)
N2 C12 C7 124.4(8)
N2 C12 C11 116.6(8)
C7 C12 C11 119.0(8)
C18 C13 C14 119.1(9)
C18 C13 C3 123.4(8)
C14 C13 C3 117.5(8)
C15 C14 C13 119.7(9)
C16 C15 C14 120.2(10)
C17 C16 C15 120.3(11)
C16 C17 C18 121.8(10)
C17 C18 C13 118.7(9)
C24 C19 C20 118.5(9)
C24 C19 C8 118.9(8)
C20 C19 C8 122.5(7)
C21 C20 C19 120.2(9)
C22 C21 C20 120.2(10)
C23 C22 C21 120.2(10)
C22 C23 C24 121.4(10)
C23 C24 C19 119.3(9)
F2 C25 F1 103.2(7)
F2 C25 F3 102.5(8)
F1 C25 F3 100.9(8)
F2 C25 Cu1 117.0(6)
F1 C25 Cu1 115.5(6)
F3 C25 Cu1 115.4(6)
C50 Cu2 N3 151.9(4)
C50 Cu2 N4 127.9(4)
N3 Cu2 N4 80.1(3)
C26 N3 C36 116.6(8)
C26 N3 Cu2 128.7(7)
C36 N3 Cu2 114.3(6)
C35 N4 C37 115.8(8)
C35 N4 Cu2 131.7(7)
C37 N4 Cu2 112.2(6)
N3 C26 C27 125.9(9)
C26 C27 C28 119.5(10)
C27 C28 C29 114.7(10)
C27 C28 C38 121.7(9)
C29 C28 C38 123.5(9)
C36 C29 C28 120.8(9)
C36 C29 C30 117.3(9)
C28 C29 C30 121.8(9)
C31 C30 C29 121.4(9)
C30 C31 C32 122.4(9)
C31 C32 C37 117.4(9)
C31 C32 C33 124.6(9)
C37 C32 C33 118.0(9)
C34 C33 C32 116.8(9)
C34 C33 C44 123.6(9)
C32 C33 C44 119.5(9)
C35 C34 C33 121.2(10)
N4 C35 C34 124.5(10)
N3 C36 C29 122.3(9)
N3 C36 C37 117.9(8)
C29 C36 C37 119.8(8)
N4 C37 C32 123.4(8)
N4 C37 C36 115.2(8)
C32 C37 C36 121.4(8)
C39 C38 C43 119.3(10)
C39 C38 C28 118.6(10)
C43 C38 C28 122.1(8)
C38 C39 C40 120.0(11)
C41 C40 C39 120.2(12)
C42 C41 C40 120.7(12)
C41 C42 C43 120.8(11)
C42 C43 C38 119.0(10)
C49 C44 C45 119.1(10)
C49 C44 C33 119.7(10)
C45 C44 C33 121.1(9)
C46 C45 C44 120.6(11)
C47 C46 C45 119.3(12)
C48 C47 C46 120.9(13)
C47 C48 C49 122.1(13)
C48 C49 C44 117.7(11)
F5 C50 F6 100.0(10)
F5 C50 F4 101.5(10)
F6 C50 F4 94.0(9)
F5 C50 Cu2 121.1(7)
F6 C50 Cu2 120.4(8)
F4 C50 Cu2 115.0(7)
C1S O1S C4S 108.0(17)
O1S C1S C2S 105.6(16)
C3S C2S C1S 107.2(14)
C4S C3S C2S 107.6(13)
O1S C4S C3S 106.8(15)
C8S O2S C5S 109(2)
O2S C5S C6S 105.9(18)
C5S C6S C7S 108.8(14)
C6S C7S C8S 109.6(15)
O2S C8S C7S 105.6(18)
C9S O3S C12S 106(2)
O3S C9S C10S 104.9(18)
C9S C10S C11S 108.4(15)
C12S C11S C10S 105.6(15)
O3S C12S C11S 104.7(19)

loop_
_geom_bond_atom_site_label_1
_geom_bond_atom_site_label_2
_geom_bond_distance
Cu1 C25 1.907(9)
Cu1 N1 2.027(8)
Cu1 N2 2.096(8)
N1 C1 1.315(12)
N1 C11 1.346(11)
N2 C10 1.309(12)
N2 C12 1.337(11)
C1 C2 1.408(14)
C2 C3 1.353(13)
C3 C4 1.457(13)
C3 C13 1.488(12)
C4 C11 1.379(12)
C4 C5 1.397(13)
C5 C6 1.343(12)
C6 C7 1.407(12)
C7 C12 1.405(13)
C7 C8 1.451(12)
C8 C9 1.342(13)
C8 C19 1.466(13)
C9 C10 1.396(14)
C11 C12 1.450(12)
C13 C18 1.388(10)
C13 C14 1.398(10)
C14 C15 1.389(11)
C15 C16 1.353(12)
C16 C17 1.348(12)
C17 C18 1.385(11)
C19 C24 1.385(10)
C19 C20 1.397(10)
C20 C21 1.364(11)
C21 C22 1.356(11)
C22 C23 1.345(11)
C23 C24 1.371(11)
C25 F2 1.330(9)
C25 F1 1.345(9)
C25 F3 1.359(10)
Cu2 C50 1.877(10)
Cu2 N3 2.012(8)
Cu2 N4 2.089(8)
N3 C26 1.308(12)
N3 C36 1.342(12)
N4 C35 1.320(13)
N4 C37 1.370(12)
C26 C27 1.372(15)
C27 C28 1.400(14)
C28 C29 1.418(14)
C28 C38 1.458(14)
C29 C36 1.390(13)
C29 C30 1.435(13)
C30 C31 1.346(13)
C31 C32 1.393(14)
C32 C37 1.391(12)
C32 C33 1.426(13)
C33 C34 1.356(14)
C33 C44 1.457(14)
C34 C35 1.367(15)
C36 C37 1.427(12)
C38 C39 1.374(11)
C38 C43 1.402(11)
C39 C40 1.385(12)
C40 C41 1.356(13)
C41 C42 1.352(13)
C42 C43 1.379(11)
C44 C49 1.392(11)
C44 C45 1.391(11)
C45 C46 1.377(12)
C46 C47 1.342(13)
C47 C48 1.347(13)
C48 C49 1.377(12)
C50 F5 1.316(10)
C50 F6 1.342(10)
C50 F4 1.361(10)
O1S C1S 1.404(18)
O1S C4S 1.424(17)
C1S C2S 1.409(18)
C2S C3S 1.42(2)
C3S C4S 1.400(18)
O2S C8S 1.40(2)
O2S C5S 1.42(2)
C5S C6S 1.378(18)
C6S C7S 1.40(2)
C7S C8S 1.385(19)
O3S C9S 1.395(19)
O3S C12S 1.40(2)
C9S C10S 1.38(2)
C10S C11S 1.41(2)
C11S C12S 1.39(2)
